data_7232526
loop_
_publ_author_name
'Khavasi, Hamid Reza'
'Rahimi, Narjes'

_publ_section_title
;
 Lone pair&#x22EF;\p interaction versus \s-hole appearance in metal-bonded
 halogens
;
_journal_issue 18
_journal_name_full CrystEngComm
_journal_page_first 2929
_journal_paper_doi 10.1039/C8CE01795F
_journal_volume 21
_journal_year 2019
_chemical_formula_sum 'C22 H14 F4 I2 N6 O2 Zn'
_chemical_formula_weight 789.58
_space_group_IT_number 14
_space_group_name_Hall '-P 2yn'
_space_group_name_H-M_alt 'P 1 21/n 1'
_symmetry_cell_setting monoclinic
_symmetry_space_group_name_Hall '-P 2yn'
_symmetry_space_group_name_H-M 'P 1 21/n 1'
_atom_sites_solution_hydrogens geom
_atom_sites_solution_primary direct
_atom_sites_solution_secondary difmap
_audit_creation_method SHELXL-97
_audit_update_record
;
2017-12-15 deposited with the CCDC.    2019-03-21 downloaded from the CCDC.
;
_cell_angle_alpha 90.00
_cell_angle_beta 95.384(7)
_cell_angle_gamma 90.00
_cell_formula_units_Z 4
_cell_length_a 8.1277(8)
_cell_length_b 12.0713(16)
_cell_length_c 25.815(2)
_cell_measurement_reflns_used 15474
_cell_measurement_temperature 298(2)
_cell_measurement_theta_max 27.00
_cell_measurement_theta_min 2.57
_cell_volume 2521.6(5)
_computing_cell_refinement 'X-Area 1.31 (Stoe & Cie GmbH, 2005)'
_computing_data_collection 'X-Area 1.31 (Stoe & Cie GmbH, 2005)'
_computing_data_reduction 'X-Area 1.31 (Stoe & Cie GmbH, 2005)'
_computing_molecular_graphics 'ORTEP-3 for Windows (Farrugia, 1997)'
_computing_publication_material 'WinGX (Farrugia, 1999)'
_computing_structure_refinement 'SHELXL-97 (Sheldrick, 1997)'
_computing_structure_solution 'SHELXS-97 (Sheldrick, 1990)'
_diffrn_ambient_temperature 298(2)
_diffrn_detector_area_resol_mean '0.15 mm'
_diffrn_measured_fraction_theta_full 0.998
_diffrn_measured_fraction_theta_max 0.998
_diffrn_measurement_device_type 'STOE IPDS II'
_diffrn_measurement_method 'rotation method'
_diffrn_radiation_monochromator graphite
_diffrn_radiation_source 'fine-focus sealed tube'
_diffrn_radiation_type MoK\a
_diffrn_radiation_wavelength 0.71073
_diffrn_reflns_av_R_equivalents 0.0910
_diffrn_reflns_av_sigmaI/netI 0.0931
_diffrn_reflns_limit_h_max 10
_diffrn_reflns_limit_h_min -10
_diffrn_reflns_limit_k_max 13
_diffrn_reflns_limit_k_min -15
_diffrn_reflns_limit_l_max 32
_diffrn_reflns_limit_l_min -32
_diffrn_reflns_number 15474
_diffrn_reflns_theta_full 27.00
_diffrn_reflns_theta_max 27.00
_diffrn_reflns_theta_min 2.57
_diffrn_standards_number 0
_exptl_absorpt_coefficient_mu 3.485
_exptl_absorpt_correction_T_max 0.5742
_exptl_absorpt_correction_T_min 0.5150
_exptl_absorpt_correction_type numerical
_exptl_absorpt_process_details 'shape of crystal determined optically'
_exptl_crystal_colour colorless
_exptl_crystal_density_diffrn 2.080
_exptl_crystal_density_method 'not measured'
_exptl_crystal_description Prism
_exptl_crystal_F_000 1504
_exptl_crystal_size_max 0.20
_exptl_crystal_size_mid 0.19
_exptl_crystal_size_min 0.18
_refine_diff_density_max 0.886
_refine_diff_density_min -0.988
_refine_diff_density_rms 0.146
_refine_ls_extinction_method none
_refine_ls_goodness_of_fit_ref 1.001
_refine_ls_hydrogen_treatment constr
_refine_ls_matrix_type full
_refine_ls_number_parameters 334
_refine_ls_number_reflns 5506
_refine_ls_number_restraints 0
_refine_ls_restrained_S_all 1.001
_refine_ls_R_factor_all 0.0900
_refine_ls_R_factor_gt 0.0787
_refine_ls_shift/su_max 0.004
_refine_ls_shift/su_mean 0.000
_refine_ls_structure_factor_coef Fsqd
_refine_ls_weighting_details 'calc w=1/[\s^2^(Fo^2^)+(0.0441P)^2^+0.0000P] where P=(Fo^2^+2Fc^2^)/3'
_refine_ls_weighting_scheme calc
_refine_ls_wR_factor_gt 0.1184
_refine_ls_wR_factor_ref 0.1429
_reflns_number_gt 5217
_reflns_number_total 5506
_reflns_threshold_expression >2sigma(I)
_cod_data_source_file c8ce01795f2.cif
_cod_data_source_block 3
_cod_depositor_comments
;
The following automatic conversions were performed:

'_symmetry_cell_setting' value 'Monoclinic' changed to 'monoclinic'
according to
/home/data/users/saulius/crontab/automatic-downloads/rss-feeds/RSC/lib/dictionaries/cif_core.dic
dictionary named 'cif_core.dic' version 2.4.2 from 2011-04-26.

Automatic conversion script
Id: cif_fix_values 4973 2017-02-22 13:04:09Z antanas 

 Adding full bibliography for 7232524--7232526.cif.
;
_cod_original_sg_symbol_H-M P21/n
_cod_original_formula_sum 'C22 H14 F4 I2 N6 O2 Zn1'
_cod_database_code 7232526

loop_
_symmetry_equiv_pos_as_xyz
'x, y, z'
'-x+1/2, y+1/2, -z+1/2'
'-x, -y, -z'
'x-1/2, -y-1/2, z-1/2'

loop_
_atom_site_label
_atom_site_type_symbol
_atom_site_fract_x
_atom_site_fract_y
_atom_site_fract_z
_atom_site_U_iso_or_equiv
_atom_site_adp_type
_atom_site_occupancy
_atom_site_symmetry_multiplicity
_atom_site_calc_flag
_atom_site_refinement_flags
C1 C 0.9477(14) 0.3648(9) 0.1547(4) 0.045(3) Uani 1 1 d .
H1 H 0.8986 0.2953 0.1506 0.053 Uiso 1 1 calc R
C2 C 0.9239(14) 0.4244(8) 0.1985(4) 0.044(3) Uani 1 1 d .
H2 H 0.8602 0.3952 0.2233 0.053 Uiso 1 1 calc R
C3 C 1.0860(13) 0.5621(9) 0.1701(4) 0.037(3) Uani 1 1 d .
H3 H 1.1385 0.6303 0.1750 0.045 Uiso 1 1 calc R
C4 C 1.1058(11) 0.5006(9) 0.1263(4) 0.030(2) Uani 1 1 d .
C5 C 1.1978(12) 0.5481(9) 0.0826(4) 0.036(3) Uani 1 1 d .
C6 C 1.2571(13) 0.4969(10) -0.0066(4) 0.043(3) Uani 1 1 d .
C7 C 1.2505(14) 0.4076(10) -0.0401(5) 0.047(3) Uani 1 1 d .
C8 C 1.3088(14) 0.4140(12) -0.0879(4) 0.053(3) Uani 1 1 d .
H8 H 1.2958 0.3538 -0.1103 0.063 Uiso 1 1 calc R
C9 C 1.3849(15) 0.5063(12) -0.1031(5) 0.059(4) Uani 1 1 d .
H9 H 1.4310 0.5098 -0.1347 0.071 Uiso 1 1 calc R
C10 C 1.3909(14) 0.5950(11) -0.0692(5) 0.053(3) Uani 1 1 d .
C11 C 1.3316(14) 0.5942(10) -0.0206(4) 0.048(3) Uani 1 1 d .
H11 H 1.3413 0.6554 0.0014 0.057 Uiso 1 1 calc R
C12 C 1.0010(13) 0.3677(10) 0.3812(4) 0.045(3) Uani 1 1 d .
H12 H 1.0497 0.2980 0.3831 0.054 Uiso 1 1 calc R
C13 C 1.0085(13) 0.4296(10) 0.3368(4) 0.040(3) Uani 1 1 d .
H13 H 1.0653 0.4013 0.3101 0.048 Uiso 1 1 calc R
C14 C 0.8635(14) 0.5673(10) 0.3704(4) 0.046(3) Uani 1 1 d .
H14 H 0.8166 0.6376 0.3683 0.055 Uiso 1 1 calc R
C15 C 0.8562(13) 0.5025(8) 0.4153(4) 0.033(3) Uani 1 1 d .
C16 C 0.7668(14) 0.5519(9) 0.4595(4) 0.038(3) Uani 1 1 d .
C17 C 0.6857(12) 0.5017(10) 0.5467(4) 0.038(3) Uani 1 1 d .
C18 C 0.6886(15) 0.4152(10) 0.5809(4) 0.048(3) Uani 1 1 d .
C19 C 0.6297(15) 0.4262(11) 0.6296(5) 0.053(3) Uani 1 1 d .
H19 H 0.6411 0.3686 0.6536 0.064 Uiso 1 1 calc R
C20 C 0.5543(14) 0.5236(10) 0.6417(4) 0.044(3) Uani 1 1 d .
H20 H 0.5109 0.5324 0.6735 0.053 Uiso 1 1 calc R
C21 C 0.5447(13) 0.6068(10) 0.6059(4) 0.044(3) Uani 1 1 d .
C22 C 0.6094(12) 0.6005(9) 0.5585(4) 0.035(3) Uani 1 1 d .
H22 H 0.6025 0.6599 0.5355 0.042 Uiso 1 1 calc R
N1 N 1.0379(11) 0.4017(7) 0.1176(3) 0.041(2) Uani 1 1 d .
N2 N 0.9918(11) 0.5239(7) 0.2056(3) 0.041(2) Uani 1 1 d .
N3 N 1.1920(11) 0.4804(8) 0.0410(3) 0.042(2) Uani 1 1 d .
H3A H 1.1413 0.4186 0.0442 0.050 Uiso 1 1 calc R
N4 N 0.9258(10) 0.4048(7) 0.4216(3) 0.038(2) Uani 1 1 d .
N5 N 0.9391(11) 0.5262(8) 0.3308(3) 0.040(2) Uani 1 1 d .
N6 N 0.7594(11) 0.4814(7) 0.5000(3) 0.039(2) Uani 1 1 d .
H6A H 0.8042 0.4174 0.4971 0.047 Uiso 1 1 calc R
O1 O 1.2601(10) 0.6379(7) 0.0867(3) 0.055(2) Uani 1 1 d .
O2 O 0.7064(11) 0.6425(7) 0.4556(3) 0.058(2) Uani 1 1 d .
Zn1 Zn 0.92147(16) 0.62793(10) 0.26374(5) 0.0431(4) Uani 1 1 d .
I1 I 0.60934(10) 0.64754(6) 0.23928(3) 0.0525(3) Uani 1 1 d .
I2 I 1.10154(12) 0.79700(7) 0.27536(3) 0.0636(3) Uani 1 1 d .
F1 F 1.1759(10) 0.3149(6) -0.0252(3) 0.069(2) Uani 1 1 d .
F2 F 1.4665(10) 0.6899(7) -0.0824(3) 0.089(3) Uani 1 1 d .
F3 F 0.7644(10) 0.3204(6) 0.5692(3) 0.071(2) Uani 1 1 d .
F4 F 0.4738(8) 0.7022(6) 0.6178(3) 0.065(2) Uani 1 1 d .

loop_
_atom_site_aniso_label
_atom_site_aniso_U_11
_atom_site_aniso_U_22
_atom_site_aniso_U_33
_atom_site_aniso_U_23
_atom_site_aniso_U_13
_atom_site_aniso_U_12
C1 0.056(7) 0.032(6) 0.046(6) 0.009(5) 0.007(6) 0.005(6)
C2 0.066(8) 0.024(6) 0.045(7) 0.000(5) 0.023(6) -0.008(6)
C3 0.049(7) 0.029(6) 0.036(6) 0.002(5) 0.017(6) 0.006(5)
C4 0.015(5) 0.044(7) 0.032(6) 0.011(5) 0.003(4) 0.005(5)
C5 0.027(6) 0.037(7) 0.044(7) -0.019(5) 0.004(5) -0.015(5)
C6 0.034(6) 0.062(8) 0.033(6) 0.008(6) 0.009(5) -0.001(6)
C7 0.039(7) 0.058(8) 0.046(7) -0.013(6) 0.008(6) -0.006(6)
C8 0.044(7) 0.087(10) 0.028(6) -0.005(6) 0.006(6) 0.012(7)
C9 0.043(8) 0.093(11) 0.046(8) 0.000(8) 0.030(7) 0.012(7)
C10 0.026(6) 0.078(10) 0.055(8) 0.012(7) 0.011(6) 0.005(6)
C11 0.045(7) 0.066(9) 0.034(6) -0.004(6) 0.013(5) -0.002(6)
C12 0.049(7) 0.046(7) 0.037(6) 0.009(6) -0.002(5) 0.013(6)
C13 0.032(6) 0.048(7) 0.039(7) -0.013(5) -0.003(5) 0.009(6)
C14 0.055(7) 0.044(7) 0.041(7) -0.001(5) 0.018(6) 0.005(6)
C15 0.032(6) 0.030(6) 0.038(6) 0.001(5) 0.013(5) 0.003(5)
C16 0.052(7) 0.034(7) 0.028(6) -0.010(5) 0.006(5) -0.006(6)
C17 0.027(6) 0.061(8) 0.027(6) 0.002(5) 0.011(5) -0.013(5)
C18 0.052(8) 0.055(8) 0.037(7) 0.006(6) 0.013(6) 0.003(6)
C19 0.052(8) 0.066(9) 0.043(7) 0.003(6) 0.012(6) -0.003(7)
C20 0.044(7) 0.059(8) 0.031(6) 0.002(6) 0.014(6) 0.002(6)
C21 0.035(6) 0.055(7) 0.042(6) -0.002(6) 0.008(5) 0.021(6)
C22 0.033(6) 0.035(6) 0.037(6) 0.003(5) 0.008(5) 0.003(5)
N1 0.052(6) 0.034(5) 0.039(5) -0.005(4) 0.012(5) -0.003(5)
N2 0.047(6) 0.042(6) 0.036(5) 0.006(4) 0.018(5) 0.012(5)
N3 0.047(6) 0.049(6) 0.031(5) -0.009(4) 0.010(5) -0.007(5)
N4 0.036(5) 0.045(6) 0.033(5) 0.002(4) 0.008(4) 0.001(4)
N5 0.043(6) 0.049(6) 0.029(5) -0.006(4) 0.008(4) 0.000(5)
N6 0.048(6) 0.040(5) 0.030(5) 0.005(4) 0.000(4) 0.009(5)
O1 0.060(5) 0.059(6) 0.050(5) -0.015(4) 0.030(4) -0.016(5)
O2 0.084(6) 0.050(5) 0.045(5) 0.005(4) 0.035(5) 0.008(5)
Zn1 0.0600(9) 0.0379(8) 0.0334(7) 0.0004(6) 0.0159(6) 0.0066(6)
I1 0.0617(5) 0.0527(5) 0.0451(5) -0.0028(4) 0.0149(4) 0.0100(4)
I2 0.0886(6) 0.0485(5) 0.0538(5) 0.0004(4) 0.0067(5) -0.0108(5)
F1 0.105(6) 0.051(5) 0.053(4) -0.012(4) 0.018(4) -0.019(4)
F2 0.099(6) 0.086(6) 0.091(6) 0.013(5) 0.054(5) -0.023(5)
F3 0.098(6) 0.053(5) 0.068(5) 0.006(4) 0.032(5) 0.016(4)
F4 0.067(4) 0.076(5) 0.056(4) -0.002(4) 0.027(4) 0.010(4)

loop_
_atom_type_symbol
_atom_type_description
_atom_type_scat_dispersion_real
_atom_type_scat_dispersion_imag
_atom_type_scat_source
C C 0.0033 0.0016 'International Tables Vol C Tables 4.2.6.8 and 6.1.1.4'
H H 0.0000 0.0000 'International Tables Vol C Tables 4.2.6.8 and 6.1.1.4'
N N 0.0061 0.0033 'International Tables Vol C Tables 4.2.6.8 and 6.1.1.4'
O O 0.0106 0.0060 'International Tables Vol C Tables 4.2.6.8 and 6.1.1.4'
Zn Zn 0.2839 1.4301 'International Tables Vol C Tables 4.2.6.8 and 6.1.1.4'
I I -0.4742 1.8119 'International Tables Vol C Tables 4.2.6.8 and 6.1.1.4'
F F 0.0171 0.0103 'International Tables Vol C Tables 4.2.6.8 and 6.1.1.4'

loop_
_geom_angle_atom_site_label_1
_geom_angle_atom_site_label_2
_geom_angle_atom_site_label_3
_geom_angle
N1 C1 C2 123.0(10)
N1 C1 H1 118.5
C2 C1 H1 118.5
N2 C2 C1 120.0(9)
N2 C2 H2 120.0
C1 C2 H2 120.0
N2 C3 C4 119.9(10)
N2 C3 H3 120.0
C4 C3 H3 120.0
N1 C4 C3 123.1(8)
N1 C4 C5 116.1(9)
C3 C4 C5 120.6(9)
O1 C5 N3 127.1(10)
O1 C5 C4 120.5(9)
N3 C5 C4 112.3(9)
C7 C6 C11 119.4(10)
C7 C6 N3 116.4(10)
C11 C6 N3 124.1(11)
F1 C7 C8 120.7(11)
F1 C7 C6 117.4(10)
C8 C7 C6 121.8(12)
C9 C8 C7 121.2(12)
C9 C8 H8 119.4
C7 C8 H8 119.4
C8 C9 C10 116.5(11)
C8 C9 H9 121.8
C10 C9 H9 121.8
F2 C10 C9 119.0(10)
F2 C10 C11 116.0(12)
C9 C10 C11 124.9(12)
C6 C11 C10 116.1(11)
C6 C11 H11 121.9
C10 C11 H11 121.9
N4 C12 C13 122.0(10)
N4 C12 H12 119.0
C13 C12 H12 119.0
N5 C13 C12 122.3(9)
N5 C13 H13 118.9
C12 C13 H13 118.9
N5 C14 C15 118.9(10)
N5 C14 H14 120.5
C15 C14 H14 120.5
N4 C15 C14 123.5(9)
N4 C15 C16 119.2(9)
C14 C15 C16 117.3(9)
O2 C16 N6 126.1(10)
O2 C16 C15 120.9(10)
N6 C16 C15 113.0(10)
C18 C17 C22 119.7(9)
C18 C17 N6 115.7(10)
C22 C17 N6 124.6(10)
F3 C18 C17 119.0(9)
F3 C18 C19 119.2(10)
C17 C18 C19 121.5(11)
C20 C19 C18 119.0(11)
C20 C19 H19 120.5
C18 C19 H19 120.5
C21 C20 C19 118.3(10)
C21 C20 H20 120.8
C19 C20 H20 120.8
F4 C21 C20 118.6(9)
F4 C21 C22 117.4(10)
C20 C21 C22 124.0(10)
C21 C22 C17 117.2(10)
C21 C22 H22 121.4
C17 C22 H22 121.4
C4 N1 C1 115.3(8)
C2 N2 C3 118.5(8)
C2 N2 Zn1 120.5(6)
C3 N2 Zn1 120.2(7)
C5 N3 C6 128.8(10)
C5 N3 H3A 115.6
C6 N3 H3A 115.6
C15 N4 C12 115.3(8)
C13 N5 C14 117.9(9)
C13 N5 Zn1 127.8(7)
C14 N5 Zn1 114.2(8)
C16 N6 C17 127.0(9)
C16 N6 H6A 116.5
C17 N6 H6A 116.5
N2 Zn1 N5 103.8(3)
N2 Zn1 I2 112.4(2)
N5 Zn1 I2 112.3(3)
N2 Zn1 I1 102.2(3)
N5 Zn1 I1 104.1(2)
I2 Zn1 I1 120.37(6)

loop_
_geom_bond_atom_site_label_1
_geom_bond_atom_site_label_2
_geom_bond_distance
C1 N1 1.336(12)
C1 C2 1.370(14)
C1 H1 0.9300
C2 N2 1.327(13)
C2 H2 0.9300
C3 N2 1.330(11)
C3 C4 1.376(13)
C3 H3 0.9300
C4 N1 1.326(13)
C4 C5 1.523(13)
C5 O1 1.197(12)
C5 N3 1.347(13)
C6 C7 1.381(16)
C6 C11 1.385(16)
C6 N3 1.396(13)
C7 F1 1.347(13)
C7 C8 1.363(14)
C8 C9 1.350(18)
C8 H8 0.9300
C9 C10 1.381(18)
C9 H9 0.9300
C10 F2 1.359(14)
C10 C11 1.386(14)
C11 H11 0.9300
C12 N4 1.335(12)
C12 C13 1.375(15)
C12 H12 0.9300
C13 N5 1.299(13)
C13 H13 0.9300
C14 N5 1.336(12)
C14 C15 1.404(14)
C14 H14 0.9300
C15 N4 1.312(13)
C15 C16 1.528(13)
C16 O2 1.199(13)
C16 N6 1.355(14)
C17 C18 1.366(15)
C17 C22 1.391(15)
C17 N6 1.416(12)
C18 F3 1.346(13)
C18 C19 1.394(14)
C19 C20 1.374(16)
C19 H19 0.9300
C20 C21 1.362(15)
C20 H20 0.9300
C21 F4 1.336(12)
C21 C22 1.378(13)
C22 H22 0.9300
N2 Zn1 2.078(8)
N3 H3A 0.8600
N5 Zn1 2.116(9)
N6 H6A 0.8600
Zn1 I2 2.5129(16)
Zn1 I1 2.5671(16)

loop_
_geom_torsion_atom_site_label_1
_geom_torsion_atom_site_label_2
_geom_torsion_atom_site_label_3
_geom_torsion_atom_site_label_4
_geom_torsion
N1 C1 C2 N2 0.2(18)
N2 C3 C4 N1 -1.8(16)
N2 C3 C4 C5 173.4(9)
N1 C4 C5 O1 178.6(10)
C3 C4 C5 O1 3.1(16)
N1 C4 C5 N3 1.1(14)
C3 C4 C5 N3 -174.4(10)
C11 C6 C7 F1 -179.5(11)
N3 C6 C7 F1 2.9(16)
C11 C6 C7 C8 -3.0(19)
N3 C6 C7 C8 179.4(11)
F1 C7 C8 C9 -179.5(11)
C6 C7 C8 C9 4.2(19)
C7 C8 C9 C10 -4.0(19)
C8 C9 C10 F2 179.8(11)
C8 C9 C10 C11 3(2)
C7 C6 C11 C10 1.9(18)
N3 C6 C11 C10 179.3(10)
F2 C10 C11 C6 -178.8(11)
C9 C10 C11 C6 -2.0(19)
N4 C12 C13 N5 -2.0(18)
N5 C14 C15 N4 2.9(18)
N5 C14 C15 C16 -179.2(10)
N4 C15 C16 O2 177.6(11)
C14 C15 C16 O2 -0.3(17)
N4 C15 C16 N6 -5.0(15)
C14 C15 C16 N6 177.1(10)
C22 C17 C18 F3 -179.3(10)
N6 C17 C18 F3 2.3(17)
C22 C17 C18 C19 -5.7(18)
N6 C17 C18 C19 176.0(11)
F3 C18 C19 C20 179.2(11)
C17 C18 C19 C20 5.5(19)
C18 C19 C20 C21 -1.9(18)
C19 C20 C21 F4 -178.9(11)
C19 C20 C21 C22 -1.6(19)
F4 C21 C22 C17 178.9(10)
C20 C21 C22 C17 1.5(18)
C18 C17 C22 C21 2.1(16)
N6 C17 C22 C21 -179.7(10)
C3 C4 N1 C1 0.1(15)
C5 C4 N1 C1 -175.3(9)
C2 C1 N1 C4 0.7(16)
C1 C2 N2 C3 -1.9(17)
C1 C2 N2 Zn1 168.1(9)
C4 C3 N2 C2 2.6(16)
C4 C3 N2 Zn1 -167.4(8)
O1 C5 N3 C6 1(2)
C4 C5 N3 C6 178.0(10)
C7 C6 N3 C5 172.3(11)
C11 C6 N3 C5 -5.2(19)
C14 C15 N4 C12 -2.3(16)
C16 C15 N4 C12 179.9(9)
C13 C12 N4 C15 1.8(16)
C12 C13 N5 C14 2.5(17)
C12 C13 N5 Zn1 -175.0(8)
C15 C14 N5 C13 -2.9(16)
C15 C14 N5 Zn1 175.0(9)
O2 C16 N6 C17 -3(2)
C15 C16 N6 C17 179.9(9)
C18 C17 N6 C16 177.4(11)
C22 C17 N6 C16 -0.8(18)
C2 N2 Zn1 N5 50.0(9)
C3 N2 Zn1 N5 -140.2(8)
C2 N2 Zn1 I2 171.6(8)
C3 N2 Zn1 I2 -18.7(9)
C2 N2 Zn1 I1 -58.1(9)
C3 N2 Zn1 I1 111.7(8)
C13 N5 Zn1 N2 12.4(10)
C14 N5 Zn1 N2 -165.2(8)
C13 N5 Zn1 I2 -109.2(9)
C14 N5 Zn1 I2 73.2(8)
C13 N5 Zn1 I1 119.0(9)
C14 N5 Zn1 I1 -58.6(8)
